data_1532889
loop_
_publ_author_name
'Mikhailov, Yu.N.'
'Gorbunova, Yu.E.'
'Stolyarov, I.P.'
'Moiseev, I.I.'

_publ_section_title
;
 The synthesis and structure of a new modification of
 monoaquadifluorouranyl hydrate
;
_journal_name_full 'Zhurnal Neorganicheskoi Khimii'
_journal_page_first 1980
_journal_page_last 1986
_journal_volume 47
_journal_year 2002
_chemical_formula_sum 'F2 H3.142 O3.571 U'
_chemical_name_systematic '((U O2) F2 (H2 O)) (H2 O)0.571'
_space_group_IT_number 15
_symmetry_space_group_name_Hall '-C 2yc'
_symmetry_space_group_name_H-M 'C 1 2/c 1'
_cell_angle_alpha 90
_cell_angle_beta 104.47
_cell_angle_gamma 90
_cell_formula_units_Z 28
_cell_length_a 13.843
_cell_length_b 9.801
_cell_length_c 24.97
_cell_volume 3280.345
_citation_journal_id_ASTM ZNOKAQ
_cod_data_source_file Mikhailov_ZNOKAQ_2002_1170.cif
_cod_data_source_block H3.142F2O3.571U1
_cod_original_formula_sum 'H3.142 F2 O3.571 U1'
_cod_database_code 1532889

loop_
_symmetry_equiv_pos_as_xyz
x,y,z
-x,y,-z+1/2
-x,-y,-z
x,-y,z-1/2
x+1/2,y+1/2,z
-x+1/2,y+1/2,-z+1/2
-x+1/2,-y+1/2,-z
x+1/2,-y+1/2,z-1/2

loop_
_atom_site_label
_atom_site_type_symbol
_atom_site_fract_x
_atom_site_fract_y
_atom_site_fract_z
_atom_site_occupancy
_atom_site_U_iso_or_equiv
O4 O-2 0.789 0.816 0.8199 1 0.0
F6 F-1 0.668 0.352 0.039 1 0.0
U2 U+6 0.81418 -0.0473 0.77877 1 0.0
F3 F-1 0.904 0.805 0.739 1 0.0
U3 U+6 0.81445 0.3105 0.89265 1 0.0
O3 O-2 0.945 0.331 -0.0903 1 0.0
F7 F-1 0.665 0.045 0.775 1 0.0
O1 O-2 0.622 0.559 -0.0485 1 0.0
O2 O-2 0.806 0.567 0.077 1 0.0
O7 O-2 -0.001 0.608 0.8213 1 0.0
O11 O-2 0 0.364 0.75 1 0.0
O9 O-2 0.804 0.56 0.88 1 0.0
O10 O-2 0.577 0.595 0.059 1 0.0
F1 F-1 0.833 0.106 0.8513 1 0.0
F5 F-1 0.814 0.707 -0.025 1 0.0
O13 O-2 0.987 0.336 0.062 1 0.0
O6 O-2 0.84 0.088 0.736 1 0.0
O12 O-2 0.074 0.224 0.842 1 0.0
U4 U+6 0 0.6071 0.75 1 0.0
U1 U+6 0.71349 0.5619 0.01433 1 0.0
O8 O-2 0.992 -0.039 0.8329 1 0.0
F2 F-1 0.705 0.866 0.6992 1 0.0
O5 O-2 0.684 0.296 0.878 1 0.0
F4 F-1 0.809 0.421 -0.0248 1 0.0
